data_4035174
loop_
_publ_author_name
'Xin, Yangchun'
'Rodr\'iguez-Santiago, Lu\'is'
'Sodupe, Mariona'
'\'Alvarez-Larena, Angel'
'Busqu\'e, F\'elix'
'Alib\'es, Ramon'

_publ_section_title
;
 Intramolecular Photocycloaddition of 2(5 H)-Furanones to Temporarily
 Tethered Terminal Alkenes as a Stereoselective Source of Enantiomerically
 Pure Polyfunctionalyzed Cyclobutanes.
;
_journal_issue 6
_journal_name_full 'The Journal of organic chemistry'
_journal_page_first 3188
_journal_page_last 3199
_journal_paper_doi 10.1021/acs.joc.8b00088
_journal_volume 83
_journal_year 2018
_chemical_absolute_configuration syn
_chemical_formula_moiety 'C9 H12 O4'
_chemical_formula_sum 'C9 H12 O4'
_chemical_formula_weight 184.19
_chemical_name_systematic
;
(1R,3S,9S,12S)-5,7,10-trioxatricyclo[7.3.0.0^3,12^]dodecan-11-one
;
_space_group_crystal_system orthorhombic
_space_group_IT_number 19
_space_group_name_Hall 'P 2ac 2ab'
_space_group_name_H-M_alt 'P 21 21 21'
_atom_sites_solution_hydrogens geom
_atom_sites_solution_primary direct
_atom_sites_solution_secondary direct
_audit_creation_method SHELXL-2016/6
_cell_angle_alpha 90
_cell_angle_beta 90
_cell_angle_gamma 90
_cell_formula_units_Z 4
_cell_length_a 8.2534(4)
_cell_length_b 8.9301(5)
_cell_length_c 11.6896(7)
_cell_measurement_reflns_used 1915
_cell_measurement_temperature 296(2)
_cell_measurement_theta_max 27.4
_cell_measurement_theta_min 3.0
_cell_volume 861.57(8)
_computing_cell_refinement
;
CrystalClear-SM Expert 2.0 r15 (Rigaku, 2011)
;
_computing_data_collection
;
CrystalClear-SM Expert 2.0 r15 (Rigaku, 2011)
;
_computing_data_reduction
;
CrystalClear-SM Expert 2.0 r15 (Rigaku, 2011)
;
_computing_structure_refinement 'SHELXL-2016/6 (Sheldrick, 2016)'
_computing_structure_solution 'SHELXTL-NT 6.1 (Bruker)'
_diffrn_ambient_temperature 296(2)
_diffrn_detector_area_resol_mean 10.00
_diffrn_measured_fraction_theta_full 0.991
_diffrn_measured_fraction_theta_max 0.989
_diffrn_measurement_device_type 'Rigaku R-Axis Spider diffractometer'
_diffrn_measurement_method 'profile data from \w-scans'
_diffrn_radiation_type MoK\a
_diffrn_radiation_wavelength 0.71075
_diffrn_reflns_av_R_equivalents 0.0349
_diffrn_reflns_av_unetI/netI 0.0614
_diffrn_reflns_Laue_measured_fraction_full 0.991
_diffrn_reflns_Laue_measured_fraction_max 0.989
_diffrn_reflns_limit_h_max 8
_diffrn_reflns_limit_h_min -11
_diffrn_reflns_limit_k_max 11
_diffrn_reflns_limit_k_min -11
_diffrn_reflns_limit_l_max 15
_diffrn_reflns_limit_l_min -12
_diffrn_reflns_number 3393
_diffrn_reflns_point_group_measured_fraction_full 0.987
_diffrn_reflns_point_group_measured_fraction_max 0.982
_diffrn_reflns_theta_full 25.000
_diffrn_reflns_theta_max 28.891
_diffrn_reflns_theta_min 2.870
_diffrn_source 'sealed X-ray tube'
_exptl_absorpt_coefficient_mu 0.112
_exptl_absorpt_correction_T_max 0.973
_exptl_absorpt_correction_T_min 0.489
_exptl_absorpt_correction_type multi-scan
_exptl_absorpt_process_details 'ABSCOR (RIGAKU, 1995)'
_exptl_crystal_colour colorless
_exptl_crystal_density_diffrn 1.420
_exptl_crystal_density_method 'not measured'
_exptl_crystal_description prism
_exptl_crystal_F_000 392
_exptl_crystal_size_max 0.30
_exptl_crystal_size_mid 0.27
_exptl_crystal_size_min 0.24
_refine_diff_density_max 0.488
_refine_diff_density_min -0.216
_refine_diff_density_rms 0.057
_refine_ls_abs_structure_details
;
 Flack x determined using 455 quotients [(I+)-(I-)]/[(I+)+(I-)]
 (Parsons, Flack and Wagner, Acta Cryst. B69 (2013) 249-259).
;
_refine_ls_abs_structure_Flack -0.4(10)
_refine_ls_extinction_method none
_refine_ls_goodness_of_fit_ref 1.103
_refine_ls_hydrogen_treatment constr
_refine_ls_matrix_type full
_refine_ls_number_parameters 118
_refine_ls_number_reflns 2221
_refine_ls_number_restraints 0
_refine_ls_restrained_S_all 1.103
_refine_ls_R_factor_all 0.0952
_refine_ls_R_factor_gt 0.0793
_refine_ls_shift/su_max 0.000
_refine_ls_shift/su_mean 0.000
_refine_ls_structure_factor_coef Fsqd
_refine_ls_weighting_details 'w=1/[\s^2^(Fo^2^)+(0.1106P)^2^+0.1216P] where P=(Fo^2^+2Fc^2^)/3'
_refine_ls_weighting_scheme calc
_refine_ls_wR_factor_gt 0.2121
_refine_ls_wR_factor_ref 0.2285
_reflns_Friedel_coverage 0.701
_reflns_Friedel_fraction_full 0.981
_reflns_Friedel_fraction_max 0.972
_reflns_number_gt 1744
_reflns_number_total 2221
_reflns_threshold_expression 'I > 2\s(I)'
_cod_data_source_file jo8b00088_si_003.cif
_cod_data_source_block compound22
_cod_database_code 4035174
_shelx_shelxl_version_number 2016/6
_shelx_space_group_comment
;
The symmetry employed for this shelxl refinement is uniquely defined
by the following loop, which should always be used as a source of
symmetry information in preference to the above space-group names.
They are only intended as comments.
;
_shelx_estimated_absorpt_t_min 0.967
_shelx_estimated_absorpt_t_max 0.974

loop_
_space_group_symop_operation_xyz
'x, y, z'
'x+1/2, -y+1/2, -z'
'-x, y+1/2, -z+1/2'
'-x+1/2, -y, z+1/2'

loop_
_atom_site_label
_atom_site_type_symbol
_atom_site_fract_x
_atom_site_fract_y
_atom_site_fract_z
_atom_site_U_iso_or_equiv
_atom_site_adp_type
_atom_site_occupancy
_atom_site_site_symmetry_order
_atom_site_calc_flag
_atom_site_refinement_flags_posn
_atom_site_refinement_flags_adp
O3 O 0.4057(4) 0.2223(3) 0.2349(3) 0.0644(9) Uani 1 1 d . .
O4 O 0.2292(5) 0.3701(4) 0.1254(3) 0.0696(10) Uani 1 1 d . .
O8 O 0.1000(5) 0.1664(4) 0.3342(4) 0.0743(11) Uani 1 1 d . .
O14 O 0.2829(5) 0.0617(4) 0.4509(3) 0.0791(12) Uani 1 1 d . .
C2 C 0.3927(5) 0.4239(5) 0.3786(3) 0.0519(9) Uani 1 1 d . .
H2 H 0.463468 0.473706 0.434106 0.062 Uiso 1 1 calc R U
C5 C 0.2577(6) 0.3356(5) 0.4410(3) 0.0555(10) Uani 1 1 d . .
H5 H 0.256987 0.353863 0.523708 0.067 Uiso 1 1 calc R U
C6 C 0.1278(5) 0.4272(5) 0.3772(4) 0.0564(11) Uani 1 1 d . .
H6 H 0.050383 0.475867 0.428799 0.068 Uiso 1 1 calc R U
C7 C 0.2615(5) 0.5337(4) 0.3350(4) 0.0530(9) Uani 1 1 d . .
H7A H 0.262258 0.629575 0.373949 0.064 Uiso 1 1 calc R U
H7B H 0.262288 0.547098 0.252681 0.064 Uiso 1 1 calc R U
C9 C 0.4920(6) 0.3371(5) 0.2931(5) 0.0614(11) Uani 1 1 d . .
H9A H 0.534886 0.406491 0.236895 0.074 Uiso 1 1 calc R U
H9B H 0.583266 0.292294 0.332563 0.074 Uiso 1 1 calc R U
C10 C 0.0475(5) 0.3136(5) 0.2956(5) 0.0656(13) Uani 1 1 d . .
H10 H -0.069525 0.319217 0.309299 0.079 Uiso 1 1 calc R U
C11 C 0.2233(7) 0.1749(6) 0.4114(4) 0.0666(12) Uani 1 1 d . .
C12 C 0.0725(7) 0.3282(6) 0.1658(5) 0.0760(15) Uani 1 1 d . .
H12A H 0.044822 0.232842 0.131270 0.091 Uiso 1 1 calc R U
H12B H -0.004634 0.401337 0.137574 0.091 Uiso 1 1 calc R U
C13 C 0.3463(8) 0.2595(7) 0.1253(4) 0.0833(18) Uani 1 1 d . .
H13A H 0.436310 0.292227 0.078153 0.100 Uiso 1 1 calc R U
H13B H 0.301319 0.170098 0.090451 0.100 Uiso 1 1 calc R U

loop_
_atom_site_aniso_label
_atom_site_aniso_U_11
_atom_site_aniso_U_22
_atom_site_aniso_U_33
_atom_site_aniso_U_23
_atom_site_aniso_U_13
_atom_site_aniso_U_12
O3 0.079(2) 0.0585(16) 0.0561(17) -0.0012(15) 0.0026(16) 0.0118(16)
O4 0.103(3) 0.0632(19) 0.0429(14) 0.0059(13) -0.0042(16) 0.0107(19)
O8 0.077(2) 0.0568(18) 0.089(3) 0.0168(18) -0.015(2) -0.0177(17)
O14 0.095(3) 0.065(2) 0.077(2) 0.0335(18) -0.010(2) -0.009(2)
C2 0.052(2) 0.054(2) 0.050(2) 0.003(2) -0.0058(17) -0.0083(18)
C5 0.065(2) 0.062(2) 0.0402(17) 0.0035(16) 0.0041(18) -0.001(2)
C6 0.050(2) 0.057(2) 0.062(2) -0.005(2) 0.0131(19) 0.0004(18)
C7 0.059(2) 0.0457(18) 0.054(2) -0.0060(15) 0.0036(19) -0.0027(18)
C9 0.051(2) 0.061(2) 0.071(3) 0.007(2) 0.003(2) 0.0055(19)
C10 0.049(2) 0.058(2) 0.089(3) 0.012(3) -0.011(2) -0.0088(19)
C11 0.083(3) 0.061(3) 0.055(2) 0.015(2) 0.004(2) -0.010(2)
C12 0.089(4) 0.065(3) 0.074(3) 0.009(3) -0.033(3) 0.001(3)
C13 0.120(5) 0.084(4) 0.046(2) -0.008(3) -0.002(3) 0.028(3)

loop_
_atom_type_symbol
_atom_type_description
_atom_type_scat_dispersion_real
_atom_type_scat_dispersion_imag
_atom_type_scat_source
C C 0.0033 0.0016 'International Tables Vol C Tables 4.2.6.8 and 6.1.1.4'
H H 0.0000 0.0000 'International Tables Vol C Tables 4.2.6.8 and 6.1.1.4'
O O 0.0106 0.0060 'International Tables Vol C Tables 4.2.6.8 and 6.1.1.4'

loop_
_geom_angle_atom_site_label_1
_geom_angle_atom_site_label_2
_geom_angle_atom_site_label_3
_geom_angle
C13 O3 C9 116.0(4)
C13 O4 C12 116.5(4)
C11 O8 C10 112.2(4)
C9 C2 C7 119.2(4)
C9 C2 C5 116.2(4)
C7 C2 C5 88.5(3)
C11 C5 C6 105.3(4)
C11 C5 C2 120.9(4)
C6 C5 C2 90.1(3)
C7 C6 C5 89.1(3)
C7 C6 C10 121.1(4)
C5 C6 C10 104.4(4)
C6 C7 C2 90.3(3)
O3 C9 C2 114.6(4)
O8 C10 C12 110.0(5)
O8 C10 C6 105.9(4)
C12 C10 C6 119.8(4)
O14 C11 O8 120.5(5)
O14 C11 C5 129.1(5)
O8 C11 C5 110.3(4)
O4 C12 C10 118.1(4)
O4 C13 O3 114.2(4)

loop_
_geom_bond_atom_site_label_1
_geom_bond_atom_site_label_2
_geom_bond_distance
O3 C13 1.411(6)
O3 C9 1.421(6)
O4 C13 1.382(7)
O4 C12 1.427(7)
O8 C11 1.363(7)
O8 C10 1.455(6)
O14 C11 1.215(6)
C2 C9 1.507(6)
C2 C7 1.547(6)
C2 C5 1.548(6)
C5 C11 1.504(7)
C5 C6 1.541(6)
C6 C7 1.537(6)
C6 C10 1.543(7)
C10 C12 1.537(8)
